data_4322440
loop_
_publ_author_name
'Takashi Yoshimura'
'Keisuke Umakoshi'
'Yoichi Sasaki'
'A. Geoffrey Sykes'

_publ_contact_author_address
;
            Pr Yoichi Sasaki
    Division of Chemistry
    Graduate School of Science
    Hokkaido University
    Kita-ku, Sapporo 060-0810
    Japan
;
_publ_contact_author_email ysasaki@science.hokudai.ac.jp
_publ_contact_author_fax +81-11-706-3447
_publ_contact_author_name ' Sasaki, Yoichi '
_publ_contact_author_phone +81-11-706-3817
_publ_section_title
;
 Synthesis, Structures, and Redox Properties of
 Octa(\m3-sulfido)hexarhenium(III) Complexes Having Terminal Pyridine
 Ligands
;
_journal_name_full 'Inorganic Chemistry'
_journal_page_first 5557
_journal_page_last 5564
_journal_paper_doi 10.1021/ic9907922
_journal_volume 38
_journal_year 1999
_chemical_formula_sum 'C44 H80 Cl4 N6 Re6 S8'
_chemical_formula_weight 2208.69
_space_group_IT_number 64
_symmetry_cell_setting orthorhombic
_symmetry_Int_Tables_number 64
_symmetry_space_group_name_Hall '-C 2ac 2'
_symmetry_space_group_name_H-M 'C m c a'
_cell_angle_alpha 90
_cell_angle_beta 90
_cell_angle_gamma 90
_cell_formula_units_Z 4
_cell_length_a 19.304(3)
_cell_length_b 17.894(7)
_cell_length_c 18.773(4)
_cell_measurement_reflns_used 25
_cell_measurement_temperature 296.2
_cell_measurement_theta_max 14.9
_cell_measurement_theta_min 12.5
_cell_volume 6485(3)
_computing_cell_refinement 'MSC/AFC Diffractometer Control'
_computing_data_collection 'MSC/AFC Diffractometer Control'
_computing_data_reduction teXsan
_computing_publication_material teXsan
_computing_structure_refinement teXsan
_diffrn_ambient_temperature 296.2
_diffrn_measurement_device_type 'Rigaku AFC5R'
_diffrn_measurement_method \w-2\q
_diffrn_orient_matrix_UB_11 0.03505
_diffrn_orient_matrix_UB_12 -0.02521
_diffrn_orient_matrix_UB_13 -0.03100
_diffrn_orient_matrix_UB_21 0.01576
_diffrn_orient_matrix_UB_22 0.04979
_diffrn_orient_matrix_UB_23 -0.01795
_diffrn_orient_matrix_UB_31 0.03474
_diffrn_orient_matrix_UB_32 0.00285
_diffrn_orient_matrix_UB_33 0.03943
_diffrn_radiation_detector 'scintillation counter'
_diffrn_radiation_monochromator graphite
_diffrn_radiation_source 'Rigaku rotating anode'
_diffrn_radiation_type 'Mo K\a'
_diffrn_radiation_wavelength 0.71073
_diffrn_reflns_av_R_equivalents 0.000
_diffrn_reflns_av_sigmaI/netI 0.105
_diffrn_reflns_limit_h_max 27
_diffrn_reflns_limit_h_min 0
_diffrn_reflns_limit_k_max 25
_diffrn_reflns_limit_k_min 0
_diffrn_reflns_limit_l_max 0
_diffrn_reflns_limit_l_min -26
_diffrn_reflns_number 5144
_diffrn_reflns_reduction_process 'Lp corrections applied'
_diffrn_reflns_theta_max 30.00
_diffrn_reflns_theta_min 2.52
_diffrn_standards_decay_% -0.06
_diffrn_standards_interval_count 150
_diffrn_standards_number 3
_exptl_absorpt_coefficient_mu 11.617
_exptl_absorpt_correction_T_max 1.000
_exptl_absorpt_correction_T_min 0.427
_exptl_absorpt_correction_type 'psi scans'
_exptl_absorpt_process_details 'North, Phillips & Mathews, 1968'
_exptl_crystal_colour red-brown
_exptl_crystal_density_diffrn 2.262
_exptl_crystal_density_method 'not measured'
_exptl_crystal_description rhombic
_exptl_crystal_F_000 4128.00
_exptl_crystal_size_max 0.3
_exptl_crystal_size_mid 0.15
_exptl_crystal_size_min 0.07
_refine_diff_density_max 1.40
_refine_diff_density_min -1.17
_refine_ls_extinction_method none
_refine_ls_goodness_of_fit_ref 1.047
_refine_ls_hydrogen_treatment noref
_refine_ls_matrix_type full
_refine_ls_number_constraints 0
_refine_ls_number_parameters 130
_refine_ls_number_reflns 3124
_refine_ls_number_restraints 0
_refine_ls_R_factor_all 0.0431
_refine_ls_R_factor_gt 0.0431
_refine_ls_shift/su_max 0.0560
_refine_ls_shift/su_mean 0.0080
_refine_ls_structure_factor_coef F
_refine_ls_weighting_details 'w = 1/[\s^2^(Fo) + 0.00073|Fo|^2^]'
_refine_ls_weighting_scheme calc
_refine_ls_wR_factor_gt 0.0509
_refine_ls_wR_factor_ref 0.0509
_reflns_number_gt 3124
_reflns_number_total 5144
_reflns_threshold_expression >2.0sigma(I)
_cod_data_source_file ic9907922_2.cif
_cod_data_source_block (Bu4N)2[trans-Re6S8Cl4(cpy)2]
_cod_original_cell_volume 6484(2)
_cod_original_sg_symbol_H-M 'C m c a '
_cod_original_formula_sum 'C44 H80 Cl4 N6 S8 Re6 '
_cod_database_code 4322440

loop_
_symmetry_equiv_pos_as_xyz
x,y,z
x,-y,-z
x,1/2-y,1/2+z
x,1/2+y,1/2-z
-x,-y,-z
-x,y,z
-x,1/2+y,1/2-z
-x,1/2-y,1/2+z
1/2+x,1/2+y,z
1/2+x,1/2-y,-z
1/2+x,-y,1/2+z
1/2+x,y,1/2-z
1/2-x,1/2-y,-z
1/2-x,1/2+y,z
1/2-x,y,1/2-z
1/2-x,-y,1/2+z

loop_
_atom_site_label
_atom_site_type_symbol
_atom_site_fract_x
_atom_site_fract_y
_atom_site_fract_z
_atom_site_U_iso_or_equiv
_atom_site_adp_type
_atom_site_occupancy
_atom_site_calc_flag
_atom_site_refinement_flags
_atom_site_disorder_assembly
_atom_site_disorder_group
Re1 Re 0.5000 0.09899(3) 0.52190(3) 0.0277(1) Uani 1.00 d S . .
Re2 Re 0.40454(3) 0.0000 0.5000 0.0283(1) Uani 1.00 d S . .
Re3 Re 0.5000 0.02333(3) 0.40459(3) 0.0276(1) Uani 1.00 d S . .
Cl1 Cl 0.2791(2) 0.0000 0.5000 0.054(1) Uani 1.00 d S . .
Cl2 Cl 0.5000 0.0545(3) 0.2789(2) 0.055(1) Uani 1.00 d S . .
S1 S 0.4123(1) 0.0716(2) 0.6080(1) 0.0376(7) Uani 1.00 d . . .
S2 S 0.4127(1) 0.1142(2) 0.4328(1) 0.0368(7) Uani 1.00 d . . .
N11 N 0.5000 0.2195(7) 0.5482(7) 0.037(4) Uani 1.00 d S . .
N18 N 0.5000 0.510(1) 0.599(1) 0.13(1) Uani 1.00 d S . .
N101 N 0.2500 0.0276(10) 0.2500 0.067(4) Uiso 1.00 d S . .
C12 C 0.5000 0.2682(10) 0.4949(9) 0.058(6) Uani 1.00 d S . .
C13 C 0.5000 0.344(1) 0.508(1) 0.067(7) Uani 1.00 d S . .
C14 C 0.5000 0.369(1) 0.576(1) 0.078(8) Uani 1.00 d S . .
C15 C 0.5000 0.317(1) 0.632(1) 0.065(7) Uani 1.00 d S . .
C16 C 0.5000 0.2420(9) 0.6147(8) 0.040(4) Uani 1.00 d S . .
C17 C 0.5000 0.446(2) 0.591(1) 0.10(1) Uani 1.00 d S . .
C101 C 0.2678(8) 0.0744(9) 0.3166(8) 0.076(4) Uiso 1.00 d . . .
C102 C 0.2100(10) 0.127(1) 0.3378(10) 0.094(5) Uiso 1.00 d . . .
C103 C 0.2359(9) 0.180(1) 0.3949(9) 0.088(5) Uiso 1.00 d . . .
C104 C 0.185(1) 0.236(1) 0.416(1) 0.110(6) Uiso 1.00 d . . .
C105 C 0.1850(8) -0.0242(9) 0.2646(8) 0.073(4) Uiso 1.00 d . . .
C106 C 0.196(1) -0.077(1) 0.327(1) 0.113(7) Uiso 1.00 d . . .
C107 C 0.127(1) -0.131(1) 0.336(1) 0.23(1) Uiso 1.49 d P . .
C108 C 0.116(2) -0.185(2) 0.279(2) 0.14(1) Uiso 0.66 d P . .
H12 H 0.5000 0.2498 0.4462 0.0685 Uiso 1.00 calc S . .
H13 H 0.5000 0.3791 0.4686 0.0805 Uiso 1.00 calc S . .
H15 H 0.5000 0.3325 0.6821 0.0768 Uiso 1.00 calc S . .
H16 H 0.5000 0.2049 0.6527 0.0484 Uiso 1.00 calc S . .

loop_
_atom_site_aniso_label
_atom_site_aniso_U_11
_atom_site_aniso_U_22
_atom_site_aniso_U_33
_atom_site_aniso_U_12
_atom_site_aniso_U_13
_atom_site_aniso_U_23
Re1 0.0319(3) 0.0266(3) 0.0247(2) 0.0000 0.0000 0.0006(2)
Re2 0.0257(2) 0.0322(3) 0.0270(2) 0.0000 0.0000 0.0022(2)
Re3 0.0317(3) 0.0302(3) 0.0210(2) 0.0000 0.0000 0.0026(2)
Cl1 0.028(2) 0.082(3) 0.053(2) 0.0000 0.0000 0.009(2)
Cl2 0.076(3) 0.063(3) 0.025(2) 0.0000 0.0000 0.013(2)
S1 0.040(1) 0.040(2) 0.033(1) 0.005(1) 0.009(1) -0.001(1)
S2 0.038(1) 0.037(2) 0.036(1) 0.008(1) -0.006(1) 0.005(1)
N11 0.034(6) 0.039(8) 0.040(7) 0.0000 0.0000 0.000(6)
N18 0.25(3) 0.06(2) 0.09(2) 0.0000 0.0000 -0.01(1)
C12 0.11(2) 0.033(10) 0.035(9) 0.0000 0.0000 -0.004(7)
C13 0.10(2) 0.04(1) 0.07(1) 0.0000 0.0000 0.006(9)
C14 0.13(2) 0.05(1) 0.05(1) 0.0000 0.0000 0.00(1)
C15 0.09(2) 0.04(1) 0.06(1) 0.0000 0.0000 -0.021(10)
C16 0.052(9) 0.026(8) 0.042(9) 0.0000 0.0000 -0.005(7)
C17 0.15(3) 0.06(2) 0.08(2) 0.0000 0.0000 0.00(1)

loop_
_atom_type_symbol
_atom_type_description
_atom_type_scat_dispersion_real
_atom_type_scat_dispersion_imag
_atom_type_scat_source
C C 0.003 0.002
;International Tables for Crystallography
(1992, Vol. C, Tables 4.2.6.8 and 6.1.1.1)
;
H H 0.000 0.000
;International Tables for Crystallography
(1992, Vol. C, Table 6.1.1.2)
;
N N 0.006 0.003
;International Tables for Crystallography
(1992, Vol. C, Tables 4.2.6.8 and 6.1.1.1)
;
Re Re -1.018 7.231
;International Tables for Crystallography
(1992, Vol. C, Tables 4.2.6.8 and 6.1.1.1)
;
S S 0.125 0.123
;International Tables for Crystallography
(1992, Vol. C, Tables 4.2.6.8 and 6.1.1.1)
;
Cl Cl 0.148 0.159
;International Tables for Crystallography
(1992, Vol. C, Tables 4.2.6.8 and 6.1.1.1)
;

loop_
_geom_angle_atom_site_label_1
_geom_angle_atom_site_label_2
_geom_angle_atom_site_label_3
_geom_angle
_geom_angle_site_symmetry_1
_geom_angle_site_symmetry_2
_geom_angle_site_symmetry_3
_geom_angle_publ_flag
RE2 RE1 RE2 90.76(3) 1_555 1_555 5_656 yes
RE2 RE1 RE3 60.42(1) 1_555 1_555 1_555 yes
RE2 RE1 RE3 60.39(1) 1_555 1_555 2_556 yes
RE2 RE1 S1 57.52(7) 1_555 1_555 1_555 yes
RE2 RE1 S1 118.08(7) 1_555 1_555 6_655 yes
RE2 RE1 S2 57.64(7) 1_555 1_555 1_555 yes
RE2 RE1 S2 117.96(7) 1_555 1_555 6_655 yes
RE2 RE1 N11 134.62(1) 1_555 1_555 1_555 yes
RE2 RE1 RE3 60.42(1) 5_656 1_555 1_555 yes
RE2 RE1 RE3 60.39(1) 5_656 1_555 2_556 yes
RE2 RE1 S1 118.08(7) 5_656 1_555 1_555 yes
RE2 RE1 S1 57.52(7) 5_656 1_555 6_655 yes
RE2 RE1 S2 117.96(7) 5_656 1_555 1_555 yes
RE2 RE1 S2 57.64(7) 5_656 1_555 6_655 yes
RE2 RE1 N11 134.62(1) 5_656 1_555 1_555 yes
RE3 RE1 RE3 90.65(2) 1_555 1_555 2_556 yes
RE3 RE1 S1 117.92(7) 1_555 1_555 1_555 yes
RE3 RE1 S1 117.92(7) 1_555 1_555 6_655 yes
RE3 RE1 S2 57.56(7) 1_555 1_555 1_555 yes
RE3 RE1 S2 57.56(7) 1_555 1_555 6_655 yes
RE3 RE1 N11 134.5(3) 1_555 1_555 1_555 yes
RE3 RE1 S1 57.72(7) 2_556 1_555 1_555 yes
RE3 RE1 S1 57.72(7) 2_556 1_555 6_655 yes
RE3 RE1 S2 118.00(7) 2_556 1_555 1_555 yes
RE3 RE1 S2 118.00(7) 2_556 1_555 6_655 yes
RE3 RE1 N11 134.9(3) 2_556 1_555 1_555 yes
S1 RE1 S1 90.1(1) 1_555 1_555 6_655 yes
S1 RE1 S2 89.83(9) 1_555 1_555 1_555 yes
S1 RE1 S2 174.58(10) 1_555 1_555 6_655 yes
S1 RE1 N11 92.8(2) 1_555 1_555 1_555 yes
S1 RE1 S2 174.58(10) 6_655 1_555 1_555 yes
S1 RE1 S2 89.83(9) 6_655 1_555 6_655 yes
S1 RE1 N11 92.8(2) 6_655 1_555 1_555 yes
S2 RE1 S2 89.7(1) 1_555 1_555 6_655 yes
S2 RE1 N11 92.6(2) 1_555 1_555 1_555 yes
S2 RE1 N11 92.6(2) 6_655 1_555 1_555 yes
RE1 RE2 RE1 89.24(3) 1_555 1_555 2_556 yes
RE1 RE2 RE3 59.72(2) 1_555 1_555 1_555 yes
RE1 RE2 RE3 59.77(2) 1_555 1_555 2_556 yes
RE1 RE2 CL1 135.38(1) 1_555 1_555 1_555 yes
RE1 RE2 S1 57.10(7) 1_555 1_555 1_555 yes
RE1 RE2 S1 117.01(7) 1_555 1_555 2_556 yes
RE1 RE2 S2 57.04(6) 1_555 1_555 1_555 yes
RE1 RE2 S2 116.83(6) 1_555 1_555 2_556 yes
RE1 RE2 RE3 59.77(2) 2_556 1_555 1_555 yes
RE1 RE2 RE3 59.72(2) 2_556 1_555 2_556 yes
RE1 RE2 CL1 135.38(1) 2_556 1_555 1_555 yes
RE1 RE2 S1 117.01(7) 2_556 1_555 1_555 yes
RE1 RE2 S1 57.10(7) 2_556 1_555 2_556 yes
RE1 RE2 S2 116.83(6) 2_556 1_555 1_555 yes
RE1 RE2 S2 57.04(6) 2_556 1_555 2_556 yes
RE3 RE2 RE3 89.88(2) 1_555 1_555 2_556 yes
RE3 RE2 CL1 135.06(1) 1_555 1_555 1_555 yes
RE3 RE2 S1 116.80(7) 1_555 1_555 1_555 yes
RE3 RE2 S1 57.37(7) 1_555 1_555 2_556 yes
RE3 RE2 S2 57.12(6) 1_555 1_555 1_555 yes
RE3 RE2 S2 116.79(6) 1_555 1_555 2_556 yes
RE3 RE2 CL1 135.06(1) 2_556 1_555 1_555 yes
RE3 RE2 S1 57.36(7) 2_556 1_555 1_555 yes
RE3 RE2 S1 116.80(7) 2_556 1_555 2_556 yes
RE3 RE2 S2 116.79(6) 2_556 1_555 1_555 yes
RE3 RE2 S2 57.12(6) 2_556 1_555 2_556 yes
CL1 RE2 S1 93.58(6) 1_555 1_555 1_555 yes
CL1 RE2 S1 93.58(6) 1_555 1_555 2_556 yes
CL1 RE2 S2 93.73(6) 1_555 1_555 1_555 yes
CL1 RE2 S2 93.73(6) 1_555 1_555 2_556 yes
S1 RE2 S1 172.8(1) 1_555 1_555 2_556 yes
S1 RE2 S2 89.18(9) 1_555 1_555 1_555 yes
S1 RE2 S2 90.35(9) 1_555 1_555 2_556 yes
S1 RE2 S2 90.35(9) 2_556 1_555 1_555 yes
S1 RE2 S2 89.18(9) 2_556 1_555 2_556 yes
S2 RE2 S2 172.5(1) 1_555 1_555 2_556 yes
RE1 RE3 RE1 89.35(2) 1_555 1_555 2_556 yes
RE1 RE3 RE2 59.86(1) 1_555 1_555 1_555 yes
RE1 RE3 RE2 59.86(1) 1_555 1_555 5_656 yes
RE1 RE3 CL2 135.1(1) 1_555 1_555 1_555 yes
RE1 RE3 S1 116.91(6) 1_555 1_555 2_556 yes
RE1 RE3 S1 116.91(6) 1_555 1_555 5_656 yes
RE1 RE3 S2 57.15(6) 1_555 1_555 1_555 yes
RE1 RE3 S2 57.15(6) 1_555 1_555 6_655 yes
RE1 RE3 RE2 59.83(1) 2_556 1_555 1_555 yes
RE1 RE3 RE2 59.83(1) 2_556 1_555 5_656 yes
RE1 RE3 CL2 135.5(1) 2_556 1_555 1_555 yes
RE1 RE3 S1 57.05(6) 2_556 1_555 2_556 yes
RE1 RE3 S1 57.05(6) 2_556 1_555 5_656 yes
RE1 RE3 S2 117.08(7) 2_556 1_555 1_555 yes
RE1 RE3 S2 117.08(7) 2_556 1_555 6_655 yes
RE2 RE3 RE2 90.12(2) 1_555 1_555 5_656 yes
RE2 RE3 CL2 134.94(1) 1_555 1_555 1_555 yes
RE2 RE3 S1 57.12(6) 1_555 1_555 2_556 yes
RE2 RE3 S1 116.86(7) 1_555 1_555 5_656 yes
RE2 RE3 S2 57.31(7) 1_555 1_555 1_555 yes
RE2 RE3 S2 116.99(6) 1_555 1_555 6_655 yes
RE2 RE3 CL2 134.94(1) 5_656 1_555 1_555 yes
RE2 RE3 S1 116.86(7) 5_656 1_555 2_556 yes
RE2 RE3 S1 57.12(6) 5_656 1_555 5_656 yes
RE2 RE3 S2 116.99(6) 5_656 1_555 1_555 yes
RE2 RE3 S2 57.31(7) 5_656 1_555 6_655 yes
CL2 RE3 S1 93.8(1) 1_555 1_555 2_556 yes
CL2 RE3 S1 93.8(1) 1_555 1_555 5_656 yes
CL2 RE3 S2 93.4(1) 1_555 1_555 1_555 yes
CL2 RE3 S2 93.4(1) 1_555 1_555 6_655 yes
S1 RE3 S1 89.3(1) 2_556 1_555 5_656 yes
S1 RE3 S2 90.31(9) 2_556 1_555 1_555 yes
S1 RE3 S2 172.81(9) 2_556 1_555 6_655 yes
S1 RE3 S2 172.81(9) 5_656 1_555 1_555 yes
S1 RE3 S2 90.31(9) 5_656 1_555 6_655 yes
S2 RE3 S2 89.2(1) 1_555 1_555 6_655 yes
RE1 S1 RE2 65.37(6) 1_555 1_555 1_555 yes
RE1 S1 RE3 65.23(7) 1_555 1_555 2_556 yes
RE2 S1 RE3 65.51(7) 1_555 1_555 2_556 yes
RE1 S2 RE2 65.32(7) 1_555 1_555 1_555 yes
RE1 S2 RE3 65.29(7) 1_555 1_555 1_555 yes
RE2 S2 RE3 65.56(7) 1_555 1_555 1_555 yes
RE1 N11 C12 118(1) 1_555 1_555 1_555 yes
RE1 N11 C13 148.6(8) 1_555 1_555 1_555 yes
RE1 N11 C15 150.7(8) 1_555 1_555 1_555 yes
RE1 N11 C16 120(1) 1_555 1_555 1_555 yes
RE1 N11 H12 92.9(5) 1_555 1_555 1_555 no
RE1 N11 H16 95.3(5) 1_555 1_555 1_555 no
C12 N11 C16 121(1) 1_555 1_555 1_555 yes
C101 N101 C101 114(1) 1_555 1_555 15_555 yes
C101 N101 C105 110.7(8) 1_555 1_555 1_555 yes
C101 N101 C105 106.3(8) 1_555 1_555 15_555 yes
C101 N101 C105 110.7(8) 15_555 1_555 15_555 yes
C105 N101 C105 108(1) 1_555 1_555 15_555 yes
N11 C12 C13 120(1) 1_555 1_555 1_555 yes
N11 C12 H12 119(1) 1_555 1_555 1_555 no
C13 C12 H12 120(1) 1_555 1_555 1_555 no
C12 C13 C14 119(1) 1_555 1_555 1_555 yes
C12 C13 H13 119(2) 1_555 1_555 1_555 no
C14 C13 H13 120(2) 1_555 1_555 1_555 no
C13 C14 C17 120(2) 1_555 1_555 1_555 yes
C15 C14 C17 120(2) 1_555 1_555 1_555 yes
C16 C15 H15 120(2) 1_555 1_555 1_555 no
N11 C16 C15 121(1) 1_555 1_555 1_555 yes
N11 C16 H16 119(1) 1_555 1_555 1_555 no
C15 C16 H16 119(1) 1_555 1_555 1_555 no
N101 C101 C102 112(1) 1_555 1_555 1_555 yes
C101 C102 C103 109(1) 1_555 1_555 1_555 yes
C102 C103 C104 113(1) 1_555 1_555 1_555 yes
N101 C105 C106 112(1) 1_555 1_555 1_555 yes
C105 C106 C107 108(1) 1_555 1_555 1_555 yes
C106 C107 C108 115(2) 1_555 1_555 1_555 yes

loop_
_geom_bond_atom_site_label_1
_geom_bond_atom_site_label_2
_geom_bond_distance
_geom_bond_site_symmetry_1
_geom_bond_site_symmetry_2
_geom_bond_publ_flag
RE1 RE2 2.5889(6) 1_555 1_555 yes
RE1 RE2 2.5889(6) 1_555 5_656 yes
RE1 RE3 2.5851(8) 1_555 1_555 yes
RE1 RE3 2.5873(8) 1_555 2_556 yes
RE1 S1 2.391(3) 1_555 1_555 yes
RE1 S1 2.391(3) 1_555 6_655 yes
RE1 S2 2.391(3) 1_555 1_555 yes
RE1 S2 2.391(3) 1_555 6_655 yes
RE1 N11 2.21(1) 1_555 1_555 yes
RE2 RE3 2.6034(6) 1_555 1_555 yes
RE2 RE3 2.6034(6) 1_555 2_556 yes
RE2 CL1 2.422(4) 1_555 1_555 yes
RE2 S1 2.402(3) 1_555 1_555 yes
RE2 S1 2.402(3) 1_555 2_556 yes
RE2 S2 2.407(3) 1_555 1_555 yes
RE2 S2 2.407(3) 1_555 2_556 yes
RE3 CL2 2.424(4) 1_555 1_555 yes
RE3 S1 2.409(3) 1_555 2_556 yes
RE3 S1 2.409(3) 1_555 5_656 yes
RE3 S2 2.402(3) 1_555 1_555 yes
RE3 S2 2.402(3) 1_555 6_655 yes
N11 C12 1.33(2) 1_555 1_555 yes
N11 C16 1.31(2) 1_555 1_555 yes
N18 C17 1.16(3) 1_555 1_555 yes
N101 C101 1.54(2) 1_555 1_555 yes
N101 C105 1.58(2) 1_555 1_555 yes
C12 C13 1.37(3) 1_555 1_555 yes
C13 C14 1.35(3) 1_555 1_555 yes
C14 C15 1.40(3) 1_555 1_555 yes
C14 C17 1.41(3) 1_555 1_555 yes
C15 C16 1.38(2) 1_555 1_555 yes
C101 C102 1.51(2) 1_555 1_555 yes
C102 C103 1.52(2) 1_555 1_555 yes
C103 C104 1.46(3) 1_555 1_555 yes
C105 C106 1.53(2) 1_555 1_555 yes
C106 C107 1.66(3) 1_555 1_555 yes
C107 C108 1.46(4) 1_555 1_555 yes
